data_4317934
loop_
_publ_author_name
'Henning Nekola'
'Dongren Wang'
'Cerstin Gr\"uning'
'Jessica G\"atjens'
'Axel Behrens'
'Dieter Rehder'

_publ_contact_author
;
         'Wang Dongren'
         Institut f\"ur Anorganische und Angewandte Chemie
         Universit\"at Hamburg
         Martin-Luther-King-Platz 6
         20146 Hamburg
         Bundesrepublik Deutschland
;
_publ_contact_author_email wang@chemie.uni-hamburg.de
_publ_contact_author_fax '+49 40 42838 2893'
_publ_contact_author_phone '+49 40 42838 6084'
_publ_section_title
;
 Thiofunctional Vanadium Complexes
;
_journal_name_full 'Inorganic Chemistry'
_journal_page_first 2379
_journal_page_last 2384
_journal_paper_doi 10.1021/ic011118z
_journal_volume 41
_journal_year 2002
_chemical_formula_sum 'C18 H24 Cl I N2 O2 S2 V'
_chemical_formula_weight 577.80
_chemical_name_systematic
;
  1,6-bis(2'-pyridyl)-2,5-dithiahex-vanadylchlorid
;
_space_group_IT_number 2
_symmetry_cell_setting triclinic
_symmetry_space_group_name_Hall '-P 1'
_symmetry_space_group_name_H-M 'P -1'
_atom_sites_solution_hydrogens geom
_atom_sites_solution_primary direct
_atom_sites_solution_secondary difmap
_audit_creation_method SHELXL-97
_cell_angle_alpha 116.09(3)
_cell_angle_beta 90.19(4)
_cell_angle_gamma 100.78(4)
_cell_formula_units_Z 2
_cell_length_a 9.842(5)
_cell_length_b 10.739(5)
_cell_length_c 11.748(5)
_cell_measurement_temperature 173(2)
_cell_volume 1090.3(10)
_computing_structure_refinement 'SHELXL-97 (Sheldrick, 1997)'
_computing_structure_solution 'SHELXS-97 (Sheldrick, 1990)'
_diffrn_ambient_temperature 173(2)
_diffrn_measured_fraction_theta_full 0.991
_diffrn_measured_fraction_theta_max 0.991
_diffrn_radiation_monochromator graphite
_diffrn_radiation_source 'fine-focus sealed tube'
_diffrn_radiation_type MoK\a
_diffrn_radiation_wavelength 0.71073
_diffrn_reflns_av_R_equivalents 0.0519
_diffrn_reflns_av_sigmaI/netI 0.0313
_diffrn_reflns_limit_h_max 13
_diffrn_reflns_limit_h_min -1
_diffrn_reflns_limit_k_max 14
_diffrn_reflns_limit_k_min -14
_diffrn_reflns_limit_l_max 15
_diffrn_reflns_limit_l_min -15
_diffrn_reflns_number 7577
_diffrn_reflns_theta_full 30.07
_diffrn_reflns_theta_max 30.07
_diffrn_reflns_theta_min 2.69
_exptl_absorpt_coefficient_mu 2.201
_exptl_absorpt_correction_T_max 0.6672
_exptl_absorpt_correction_T_min 0.2169
_exptl_crystal_density_diffrn 1.760
_exptl_crystal_density_method 'not measured'
_exptl_crystal_F_000 574
_exptl_crystal_size_max 1.00
_exptl_crystal_size_mid 0.20
_exptl_crystal_size_min 0.20
_refine_diff_density_max 1.728
_refine_diff_density_min -2.217
_refine_diff_density_rms 0.206
_refine_ls_extinction_method none
_refine_ls_goodness_of_fit_ref 1.158
_refine_ls_hydrogen_treatment mixed
_refine_ls_matrix_type full
_refine_ls_number_parameters 248
_refine_ls_number_reflns 6338
_refine_ls_number_restraints 0
_refine_ls_restrained_S_all 1.158
_refine_ls_R_factor_all 0.0781
_refine_ls_R_factor_gt 0.0743
_refine_ls_shift/su_max 0.005
_refine_ls_shift/su_mean 0.000
_refine_ls_structure_factor_coef Fsqd
_refine_ls_weighting_details 'calc w=1/[\s^2^(Fo^2^)+(0.0746P)^2^+8.0473P] where P=(Fo^2^+2Fc^2^)/3'
_refine_ls_weighting_scheme calc
_refine_ls_wR_factor_gt 0.1886
_refine_ls_wR_factor_ref 0.1912
_reflns_number_gt 5952
_reflns_number_total 6338
_reflns_threshold_expression >2sigma(I)
_cod_data_source_file ic011118z_1.cif
_cod_data_source_block hn157
_cod_original_cell_volume 1090.2(9)
_cod_database_code 4317934

loop_
_symmetry_equiv_pos_as_xyz
'x, y, z'
'-x, -y, -z'

loop_
_atom_site_label
_atom_site_type_symbol
_atom_site_fract_x
_atom_site_fract_y
_atom_site_fract_z
_atom_site_U_iso_or_equiv
_atom_site_adp_type
_atom_site_occupancy
_atom_site_symmetry_multiplicity
_atom_site_calc_flag
_atom_site_refinement_flags
_atom_site_disorder_assembly
_atom_site_disorder_group
I1 I 0.07583(4) 0.39148(4) -0.34615(4) 0.03557(14) Uani 1 1 d . . .
V1 V 0.39144(12) 0.23567(13) 0.10407(11) 0.0422(3) Uani 1 1 d . . .
Cl1 Cl 0.5988(2) 0.2950(2) 0.05414(19) 0.0394(7) Uani 0.645(8) 1 d P . .
Cl2 Cl 0.4082(3) 0.1034(3) 0.1709(3) 0.0436(8) Uani 0.355(8) 1 d P . .
S1 S 0.13679(16) 0.20316(16) 0.14071(15) 0.0348(3) Uani 1 1 d . . .
S2 S 0.32233(19) 0.40950(16) 0.02652(16) 0.0375(3) Uani 1 1 d . . .
O1 O 0.5988(2) 0.2950(2) 0.05414(19) 0.0394(7) Uani 0.36 1 d P . .
O2 O 0.4082(3) 0.1034(3) 0.1709(3) 0.0436(8) Uani 0.645(8) 1 d P . .
N1 N 0.4033(5) 0.4172(5) 0.2820(5) 0.0294(9) Uani 1 1 d . . .
N2 N 0.3103(5) 0.0927(5) -0.0890(5) 0.0322(10) Uani 1 1 d . . .
C1 C 0.5251(6) 0.5139(6) 0.3287(6) 0.0326(11) Uani 1 1 d . . .
H1 H 0.6044 0.4940 0.2835 0.055(9) Uiso 1 1 calc R . .
C2 C 0.5391(6) 0.6394(6) 0.4384(6) 0.0338(12) Uani 1 1 d . . .
H2 H 0.6266 0.7033 0.4696 0.055(9) Uiso 1 1 calc R . .
C3 C 0.4223(7) 0.6702(6) 0.5023(6) 0.0347(12) Uani 1 1 d . . .
H3 H 0.4278 0.7577 0.5763 0.055(9) Uiso 1 1 calc R . .
C4 C 0.2977(7) 0.5724(7) 0.4571(5) 0.0342(12) Uani 1 1 d . . .
H4 H 0.2174 0.5909 0.5011 0.055(9) Uiso 1 1 calc R . .
C5 C 0.2909(6) 0.4461(6) 0.3464(5) 0.0289(10) Uani 1 1 d . . .
C6 C 0.1549(6) 0.3387(6) 0.3032(6) 0.0325(11) Uani 1 1 d . . .
H6A H 0.0783 0.3899 0.3144 0.049(8) Uiso 1 1 calc R . .
H6B H 0.1435 0.2919 0.3598 0.049(8) Uiso 1 1 calc R . .
C7 C 0.0562(7) 0.2742(9) 0.0498(7) 0.0453(16) Uani 1 1 d . . .
H7A H 0.0369 0.2007 -0.0399 0.049(8) Uiso 1 1 calc R . .
H7B H -0.0343 0.2925 0.0825 0.049(8) Uiso 1 1 calc R . .
C8 C 0.1387(8) 0.4079(8) 0.0522(7) 0.0462(16) Uani 1 1 d . . .
H8A H 0.1331 0.4879 0.1356 0.049(8) Uiso 1 1 calc R . .
H8B H 0.0947 0.4249 -0.0141 0.049(8) Uiso 1 1 calc R . .
C9 C 0.3179(8) 0.2931(8) -0.1407(6) 0.0409(14) Uani 1 1 d . . .
H9A H 0.2511 0.3154 -0.1886 0.049(8) Uiso 1 1 calc R . .
H9B H 0.4109 0.3118 -0.1690 0.049(8) Uiso 1 1 calc R . .
C10 C 0.2771(7) 0.1366(7) -0.1737(6) 0.0354(12) Uani 1 1 d . . .
C11 C 0.2102(8) 0.0419(9) -0.2940(6) 0.0454(16) Uani 1 1 d . . .
H11 H 0.1869 0.0754 -0.3526 0.055(9) Uiso 1 1 calc R . .
C12 C 0.1782(8) -0.1022(8) -0.3270(6) 0.0438(15) Uani 1 1 d . . .
H12 H 0.1305 -0.1686 -0.4075 0.055(9) Uiso 1 1 calc R . .
C13 C 0.2169(7) -0.1465(7) -0.2410(7) 0.0419(15) Uani 1 1 d . . .
H13 H 0.1998 -0.2448 -0.2631 0.055(9) Uiso 1 1 calc R . .
C14 C 0.2804(7) -0.0485(6) -0.1227(6) 0.0357(12) Uani 1 1 d . . .
H14 H 0.3039 -0.0804 -0.0630 0.055(9) Uiso 1 1 calc R . .
O3 O 0.3182(8) 0.0182(8) 0.4234(7) 0.0710(19) Uani 1 1 d . . .
C15 C 0.1804(12) -0.0180(12) 0.3584(11) 0.071(3) Uani 1 1 d . . .
H15A H 0.1617 0.0617 0.3440 0.119(19) Uiso 1 1 calc R . .
H15B H 0.1086 -0.0404 0.4093 0.119(19) Uiso 1 1 calc R . .
C16 C 0.1804(10) -0.1458(11) 0.2336(8) 0.065(3) Uani 1 1 d . . .
H16A H 0.2015 -0.1184 0.1644 0.119(19) Uiso 1 1 calc R . .
H16B H 0.0900 -0.2140 0.2097 0.119(19) Uiso 1 1 calc R . .
C17 C 0.2965(12) -0.2069(10) 0.2632(11) 0.070(3) Uani 1 1 d . . .
H17A H 0.2625 -0.2660 0.3066 0.119(19) Uiso 1 1 calc R . .
H17B H 0.3364 -0.2647 0.1847 0.119(19) Uiso 1 1 calc R . .
C18 C 0.3994(12) -0.0786(11) 0.3482(13) 0.078(3) Uani 1 1 d . . .
H18A H 0.4595 -0.0998 0.4023 0.119(19) Uiso 1 1 calc R . .
H18B H 0.4586 -0.0400 0.2983 0.119(19) Uiso 1 1 calc R . .

loop_
_atom_site_aniso_label
_atom_site_aniso_U_11
_atom_site_aniso_U_22
_atom_site_aniso_U_33
_atom_site_aniso_U_23
_atom_site_aniso_U_13
_atom_site_aniso_U_12
I1 0.0327(2) 0.0395(2) 0.0360(2) 0.01834(17) 0.00344(14) 0.00744(15)
V1 0.0401(6) 0.0374(6) 0.0322(5) -0.0026(4) -0.0080(4) 0.0162(5)
Cl1 0.0567(13) 0.0297(10) 0.0314(10) 0.0142(8) 0.0031(8) 0.0069(8)
Cl2 0.0457(16) 0.0345(14) 0.0406(15) 0.0089(11) 0.0022(11) 0.0059(11)
S1 0.0323(7) 0.0294(7) 0.0326(7) 0.0064(5) 0.0003(5) 0.0025(5)
S2 0.0497(9) 0.0283(7) 0.0348(7) 0.0142(6) -0.0012(6) 0.0093(6)
O1 0.0567(13) 0.0297(10) 0.0314(10) 0.0142(8) 0.0031(8) 0.0069(8)
O2 0.0457(16) 0.0345(14) 0.0406(15) 0.0089(11) 0.0022(11) 0.0059(11)
N1 0.031(2) 0.025(2) 0.026(2) 0.0074(17) -0.0018(17) 0.0022(17)
N2 0.034(2) 0.031(2) 0.025(2) 0.0071(18) 0.0021(18) 0.0059(19)
C1 0.031(3) 0.031(3) 0.031(3) 0.010(2) -0.002(2) 0.003(2)
C2 0.035(3) 0.025(2) 0.034(3) 0.009(2) -0.005(2) -0.001(2)
C3 0.042(3) 0.028(3) 0.028(3) 0.008(2) 0.001(2) 0.006(2)
C4 0.042(3) 0.033(3) 0.023(2) 0.008(2) 0.003(2) 0.007(2)
C5 0.035(3) 0.027(2) 0.024(2) 0.011(2) -0.0009(19) 0.005(2)
C6 0.036(3) 0.030(3) 0.027(3) 0.011(2) 0.002(2) 0.001(2)
C7 0.037(3) 0.064(5) 0.031(3) 0.016(3) -0.001(2) 0.016(3)
C8 0.055(4) 0.051(4) 0.039(3) 0.019(3) 0.006(3) 0.028(3)
C9 0.050(4) 0.041(3) 0.034(3) 0.018(3) 0.005(3) 0.010(3)
C10 0.036(3) 0.039(3) 0.029(3) 0.013(2) 0.003(2) 0.009(2)
C11 0.052(4) 0.052(4) 0.026(3) 0.011(3) -0.001(3) 0.012(3)
C12 0.043(3) 0.045(4) 0.026(3) 0.002(3) 0.001(2) 0.007(3)
C13 0.039(3) 0.027(3) 0.040(3) 0.000(2) 0.003(3) 0.003(2)
C14 0.041(3) 0.028(3) 0.031(3) 0.007(2) 0.002(2) 0.007(2)
O3 0.084(5) 0.056(4) 0.052(4) 0.012(3) -0.007(3) -0.001(3)
C15 0.072(6) 0.060(6) 0.078(7) 0.023(5) 0.002(5) 0.025(5)
C16 0.068(5) 0.068(6) 0.043(4) 0.026(4) -0.017(4) -0.023(4)
C17 0.084(7) 0.045(5) 0.068(6) 0.014(4) -0.002(5) 0.010(4)
C18 0.070(6) 0.056(5) 0.094(8) 0.025(6) -0.022(6) 0.006(5)

loop_
_atom_type_symbol
_atom_type_description
_atom_type_scat_dispersion_real
_atom_type_scat_dispersion_imag
_atom_type_scat_source
C C 0.0033 0.0016 'International Tables Vol C Tables 4.2.6.8 and 6.1.1.4'
H H 0.0000 0.0000 'International Tables Vol C Tables 4.2.6.8 and 6.1.1.4'
N N 0.0061 0.0033 'International Tables Vol C Tables 4.2.6.8 and 6.1.1.4'
O O 0.0106 0.0060 'International Tables Vol C Tables 4.2.6.8 and 6.1.1.4'
S S 0.1246 0.1234 'International Tables Vol C Tables 4.2.6.8 and 6.1.1.4'
Cl Cl 0.1484 0.1585 'International Tables Vol C Tables 4.2.6.8 and 6.1.1.4'
V V 0.3005 0.5294 'International Tables Vol C Tables 4.2.6.8 and 6.1.1.4'
I I -0.4742 1.8119 'International Tables Vol C Tables 4.2.6.8 and 6.1.1.4'

loop_
_geom_angle_atom_site_label_1
_geom_angle_atom_site_label_2
_geom_angle_atom_site_label_3
_geom_angle
_geom_angle_site_symmetry_1
_geom_angle_site_symmetry_3
_geom_angle_publ_flag
Cl2 V1 N1 97.12(17) . . ?
Cl2 V1 N2 100.83(18) . . ?
N1 V1 N2 155.2(2) . . ?
Cl2 V1 Cl1 105.10(12) . . ?
N1 V1 Cl1 97.45(16) . . ?
N2 V1 Cl1 94.21(16) . . ?
Cl2 V1 S1 88.10(12) . . ?
N1 V1 S1 81.24(15) . . ?
N2 V1 S1 82.44(15) . . ?
Cl1 V1 S1 166.78(9) . . ?
Cl2 V1 S2 169.36(12) . . ?
N1 V1 S2 80.25(15) . . ?
N2 V1 S2 78.98(16) . . ?
Cl1 V1 S2 85.49(9) . . ?
S1 V1 S2 81.32(7) . . ?
C6 S1 C7 104.7(3) . . ?
C6 S1 V1 97.5(2) . . ?
C7 S1 V1 105.8(3) . . ?
C9 S2 C8 103.6(4) . . ?
C9 S2 V1 95.5(2) . . ?
C8 S2 V1 105.8(3) . . ?
C5 N1 C1 118.2(5) . . ?
C5 N1 V1 122.2(4) . . ?
C1 N1 V1 119.4(4) . . ?
C10 N2 C14 118.8(5) . . ?
C10 N2 V1 123.0(4) . . ?
C14 N2 V1 118.0(4) . . ?
N1 C1 C2 123.2(6) . . ?
C1 C2 C3 118.4(6) . . ?
C4 C3 C2 119.3(6) . . ?
C3 C4 C5 119.5(6) . . ?
N1 C5 C4 121.5(5) . . ?
N1 C5 C6 120.4(5) . . ?
C4 C5 C6 118.1(5) . . ?
C5 C6 S1 115.7(4) . . ?
C8 C7 S1 115.8(5) . . ?
C7 C8 S2 115.6(5) . . ?
C10 C9 S2 113.8(5) . . ?
N2 C10 C11 121.8(6) . . ?
N2 C10 C9 119.5(6) . . ?
C11 C10 C9 118.7(6) . . ?
C12 C11 C10 119.0(7) . . ?
C13 C12 C11 118.7(6) . . ?
C12 C13 C14 120.0(6) . . ?
N2 C14 C13 121.7(6) . . ?
C18 O3 C15 110.3(8) . . ?
O3 C15 C16 105.6(8) . . ?
C15 C16 C17 102.0(7) . . ?
C18 C17 C16 102.8(8) . . ?
O3 C18 C17 104.5(9) . . ?

loop_
_geom_bond_atom_site_label_1
_geom_bond_atom_site_label_2
_geom_bond_distance
_geom_bond_site_symmetry_2
_geom_bond_publ_flag
V1 Cl2 1.931(4) . ?
V1 N1 2.124(5) . ?
V1 N2 2.146(5) . ?
V1 Cl1 2.183(3) . ?
V1 S1 2.530(2) . ?
V1 S2 2.597(2) . ?
S1 C6 1.803(6) . ?
S1 C7 1.813(8) . ?
S2 C9 1.801(7) . ?
S2 C8 1.831(8) . ?
N1 C5 1.349(8) . ?
N1 C1 1.358(7) . ?
N2 C10 1.338(8) . ?
N2 C14 1.359(8) . ?
C1 C2 1.378(8) . ?
C2 C3 1.387(9) . ?
C3 C4 1.383(9) . ?
C4 C5 1.396(8) . ?
C5 C6 1.511(8) . ?
C7 C8 1.501(12) . ?
C9 C10 1.519(10) . ?
C10 C11 1.394(9) . ?
C11 C12 1.391(11) . ?
C12 C13 1.370(11) . ?
C13 C14 1.375(9) . ?
O3 C18 1.417(14) . ?
O3 C15 1.452(13) . ?
C15 C16 1.504(14) . ?
C16 C17 1.529(15) . ?
C17 C18 1.477(14) . ?
